data_7021081
loop_
_publ_author_name
'G\"ulcemal, S\"uleyman'
'G\"ok\,ce, Ayta\,c G\"urhan'
'Cetinkaya, Bekir'

_publ_section_title
;
 Iridium(i) N-heterocyclic carbene complexes of benzimidazol-2-ylidene:
 effect of electron donating groups on the catalytic transfer
 hydrogenation reaction.
;
_journal_issue 20
_journal_name_full 'Dalton transactions (Cambridge, England : 2003)'
_journal_page_first 7305
_journal_page_last 7311
_journal_paper_doi 10.1039/c2dt32482b
_journal_volume 42
_journal_year 2013
_chemical_formula_moiety 'C21 H30 Cl Ir N2'
_chemical_formula_sum 'C21 H30 Cl Ir N2'
_chemical_formula_weight 538.12
_chemical_name_common
;
(1,3-Diisopropylbenzimidazol-2-ylidene) chloro(mu$4!-1,5-
cyclooctadiene)iridium$I!
;
_chemical_name_systematic
;(1,3-Diisopropylbenzimidazol-2-ylidene)
chloro(\m^4^-1,5-cyclooctadiene)iridium^I^
;
_space_group_IT_number 14
_symmetry_cell_setting monoclinic
_symmetry_Int_Tables_number 14
_symmetry_space_group_name_Hall '-P 2yn'
_symmetry_space_group_name_H-M 'P 1 21/n 1'
_atom_sites_solution_hydrogens geom
_atom_sites_solution_primary direct
_atom_sites_solution_secondary difmap
_audit_creation_method 'SHELXL-97 (Sheldrick, 2008)'
_cell_angle_alpha 90.00
_cell_angle_beta 97.422(2)
_cell_angle_gamma 90.00
_cell_formula_units_Z 4
_cell_length_a 9.7923(2)
_cell_length_b 15.4117(3)
_cell_length_c 13.5711(3)
_cell_measurement_reflns_used 4461
_cell_measurement_temperature 293(2)
_cell_measurement_theta_max 29.1588
_cell_measurement_theta_min 3.0369
_cell_volume 2030.94(7)
_computing_cell_refinement
;
CrysAlisPro, Agilent Technologies,
Version 1.171.35.11
;
_computing_data_collection
;
CrysAlisPro, Agilent Technologies,
Version 1.171.35.11
;
_computing_data_reduction
;
CrysAlisPro, Agilent Technologies,
Version 1.171.35.11
;
_computing_molecular_graphics 'ORTEP-3 (Farrugia, 1997)'
_computing_publication_material 'SHELXL-97 (Sheldrick, 2008)'
_computing_structure_refinement 'SHELXL-97 (Sheldrick, 2008)'
_computing_structure_solution 'SHELXS-97 (Sheldrick, 2008)'
_diffrn_ambient_temperature 293(2)
_diffrn_detector_area_resol_mean 16.1333
_diffrn_measured_fraction_theta_full 0.998
_diffrn_measured_fraction_theta_max 0.840
_diffrn_measurement_device_type 'Xcalibur, Eos'
_diffrn_measurement_method '\w scans'
_diffrn_radiation_monochromator graphite
_diffrn_radiation_probe x-ray
_diffrn_radiation_type MoK\a
_diffrn_radiation_wavelength 0.71073
_diffrn_reflns_av_R_equivalents 0.0272
_diffrn_reflns_av_sigmaI/netI 0.0437
_diffrn_reflns_limit_h_max 13
_diffrn_reflns_limit_h_min -12
_diffrn_reflns_limit_k_max 9
_diffrn_reflns_limit_k_min -20
_diffrn_reflns_limit_l_max 16
_diffrn_reflns_limit_l_min -18
_diffrn_reflns_number 9821
_diffrn_reflns_theta_full 26.00
_diffrn_reflns_theta_max 29.22
_diffrn_reflns_theta_min 3.04
_diffrn_source 'Enhance (Mo) X-ray Source'
_exptl_absorpt_coefficient_mu 6.712
_exptl_absorpt_correction_T_max 1.00000
_exptl_absorpt_correction_T_min 0.55391
_exptl_absorpt_correction_type multi-scan
_exptl_absorpt_process_details
;
CrysAlisPro, Agilent Technologies,
Version 1.171.35.11
Empirical absorption correction using spherical harmonics,
implemented in SCALE3 ABSPACK scaling algorithm.
;
_exptl_crystal_colour yellow
_exptl_crystal_density_diffrn 1.760
_exptl_crystal_density_method 'not measured'
_exptl_crystal_description prism
_exptl_crystal_F_000 1056
_exptl_crystal_size_max 0.3075
_exptl_crystal_size_mid 0.2469
_exptl_crystal_size_min 0.1595
_refine_diff_density_max 0.573
_refine_diff_density_min -1.052
_refine_diff_density_rms 0.121
_refine_ls_extinction_method none
_refine_ls_goodness_of_fit_ref 1.033
_refine_ls_hydrogen_treatment constr
_refine_ls_matrix_type full
_refine_ls_number_parameters 226
_refine_ls_number_reflns 4641
_refine_ls_number_restraints 0
_refine_ls_restrained_S_all 1.033
_refine_ls_R_factor_all 0.0409
_refine_ls_R_factor_gt 0.0285
_refine_ls_shift/su_max 0.003
_refine_ls_shift/su_mean 0.000
_refine_ls_structure_factor_coef Fsqd
_refine_ls_weighting_details 'calc w=1/[\s^2^(Fo^2^)+(0.0214P)^2^+0.0000P] where P=(Fo^2^+2Fc^2^)/3'
_refine_ls_weighting_scheme calc
_refine_ls_wR_factor_gt 0.0537
_refine_ls_wR_factor_ref 0.0580
_reflns_number_gt 3814
_reflns_number_total 4641
_reflns_threshold_expression >2sigma(I)
_cod_data_source_file c2dt32482b.txt
_cod_data_source_block glc41
_cod_original_sg_symbol_H-M 'P 21/n'
_cod_database_code 7021081

loop_
_symmetry_equiv_pos_as_xyz
'x, y, z'
'-x+1/2, y+1/2, -z+1/2'
'-x, -y, -z'
'x-1/2, -y-1/2, z-1/2'

loop_
_atom_site_label
_atom_site_type_symbol
_atom_site_fract_x
_atom_site_fract_y
_atom_site_fract_z
_atom_site_U_iso_or_equiv
_atom_site_adp_type
_atom_site_occupancy
_atom_site_symmetry_multiplicity
_atom_site_calc_flag
_atom_site_refinement_flags
C22 C 0.2760(4) 0.2170(3) 0.5729(3) 0.0346(10) Uani 1 1 d .
H22 H 0.2797 0.2801 0.5820 0.041 Uiso 1 1 calc R
C25 C 0.3386(4) 0.0832(3) 0.4479(3) 0.0394(11) Uani 1 1 d .
H25 H 0.3666 0.0657 0.3840 0.047 Uiso 1 1 calc R
C26 C 0.2248(4) 0.0400(3) 0.4717(3) 0.0378(10) Uani 1 1 d .
H26 H 0.1861 -0.0016 0.4211 0.045 Uiso 1 1 calc R
C23 C 0.4125(5) 0.1704(3) 0.6021(4) 0.0551(14) Uani 1 1 d .
H23A H 0.4834 0.2132 0.6215 0.066 Uiso 1 1 calc R
H23B H 0.4046 0.1340 0.6594 0.066 Uiso 1 1 calc R
C27 C 0.1991(5) 0.0169(3) 0.5762(3) 0.0515(13) Uani 1 1 d .
H27A H 0.2865 0.0041 0.6158 0.062 Uiso 1 1 calc R
H27B H 0.1430 -0.0351 0.5738 0.062 Uiso 1 1 calc R
C28 C 0.1275(6) 0.0889(3) 0.6262(3) 0.0547(14) Uani 1 1 d .
H28A H 0.0296 0.0763 0.6193 0.066 Uiso 1 1 calc R
H28B H 0.1614 0.0887 0.6966 0.066 Uiso 1 1 calc R
C92 C -0.2539(5) 0.2370(3) 0.3413(3) 0.0491(12) Uani 1 1 d .
H92A H -0.2024 0.2195 0.2891 0.074 Uiso 1 1 calc R
H92B H -0.3047 0.2889 0.3217 0.074 Uiso 1 1 calc R
H92C H -0.3168 0.1917 0.3536 0.074 Uiso 1 1 calc R
C91 C -0.2258(4) 0.2812(3) 0.5232(3) 0.0469(12) Uani 1 1 d .
H91A H -0.1580 0.2905 0.5799 0.070 Uiso 1 1 calc R
H91B H -0.2880 0.2362 0.5378 0.070 Uiso 1 1 calc R
H91C H -0.2764 0.3339 0.5077 0.070 Uiso 1 1 calc R
C24 C 0.4556(4) 0.1159(4) 0.5216(4) 0.0622(16) Uani 1 1 d .
H24A H 0.5068 0.0665 0.5512 0.075 Uiso 1 1 calc R
H24B H 0.5176 0.1494 0.4862 0.075 Uiso 1 1 calc R
C81 C 0.3825(5) 0.4293(3) 0.4250(4) 0.0597(14) Uani 1 1 d .
H81A H 0.3750 0.4203 0.4941 0.089 Uiso 1 1 calc R
H81B H 0.3516 0.4867 0.4059 0.089 Uiso 1 1 calc R
H81C H 0.4768 0.4226 0.4140 0.089 Uiso 1 1 calc R
C82 C 0.3007(5) 0.3700(4) 0.2522(3) 0.0689(17) Uani 1 1 d .
H82A H 0.2443 0.3257 0.2178 0.103 Uiso 1 1 calc R
H82B H 0.3943 0.3628 0.2396 0.103 Uiso 1 1 calc R
H82C H 0.2678 0.4260 0.2291 0.103 Uiso 1 1 calc R
C21 C 0.1471(4) 0.1783(3) 0.5855(3) 0.0359(10) Uani 1 1 d .
H21 H 0.0779 0.2202 0.6013 0.043 Uiso 1 1 calc R
Ir1 Ir 0.172006(15) 0.175546(10) 0.434806(10) 0.02656(6) Uani 1 1 d .
Cl1 Cl 0.11473(15) 0.14118(9) 0.26464(8) 0.0602(4) Uani 1 1 d .
N2 N -0.0484(3) 0.3174(2) 0.4151(2) 0.0241(7) Uani 1 1 d .
N1 N 0.1494(3) 0.3657(2) 0.3823(2) 0.0256(7) Uani 1 1 d .
C1 C 0.0829(4) 0.2931(3) 0.4102(3) 0.0250(8) Uani 1 1 d .
C2 C 0.0575(4) 0.4346(3) 0.3661(3) 0.0269(9) Uani 1 1 d .
C4 C -0.1841(4) 0.4576(3) 0.3793(3) 0.0360(10) Uani 1 1 d .
H4 H -0.2686 0.4378 0.3944 0.043 Uiso 1 1 calc R
C3 C -0.0678(4) 0.4044(3) 0.3885(3) 0.0264(9) Uani 1 1 d .
C8 C 0.2937(4) 0.3628(3) 0.3629(3) 0.0377(10) Uani 1 1 d .
H8 H 0.3294 0.3053 0.3836 0.045 Uiso 1 1 calc R
C7 C 0.0731(5) 0.5189(3) 0.3341(3) 0.0380(10) Uani 1 1 d .
H7 H 0.1576 0.5394 0.3196 0.046 Uiso 1 1 calc R
C9 C -0.1554(4) 0.2546(3) 0.4357(3) 0.0309(9) Uani 1 1 d .
H9 H -0.1079 0.1998 0.4538 0.037 Uiso 1 1 calc R
C6 C -0.0429(5) 0.5715(3) 0.3247(3) 0.0436(12) Uani 1 1 d .
H6 H -0.0363 0.6285 0.3031 0.052 Uiso 1 1 calc R
C5 C -0.1669(5) 0.5411(3) 0.3466(3) 0.0464(12) Uani 1 1 d .
H5 H -0.2424 0.5782 0.3391 0.056 Uiso 1 1 calc R

loop_
_atom_site_aniso_label
_atom_site_aniso_U_11
_atom_site_aniso_U_22
_atom_site_aniso_U_33
_atom_site_aniso_U_23
_atom_site_aniso_U_13
_atom_site_aniso_U_12
C22 0.039(2) 0.030(2) 0.033(2) -0.0087(19) -0.0018(18) 0.001(2)
C25 0.037(2) 0.032(2) 0.050(3) -0.009(2) 0.006(2) 0.012(2)
C26 0.045(3) 0.019(2) 0.048(3) -0.0083(19) -0.001(2) 0.008(2)
C23 0.035(3) 0.061(4) 0.064(3) -0.012(3) -0.014(2) 0.002(3)
C27 0.064(3) 0.032(3) 0.059(3) 0.011(2) 0.008(2) 0.002(3)
C28 0.070(3) 0.054(3) 0.042(3) 0.004(3) 0.013(2) -0.010(3)
C92 0.054(3) 0.046(3) 0.044(3) 0.000(2) -0.005(2) -0.018(3)
C91 0.038(3) 0.059(3) 0.045(3) -0.002(2) 0.011(2) -0.006(3)
C24 0.028(2) 0.054(4) 0.101(4) -0.018(3) -0.003(3) 0.013(3)
C81 0.038(3) 0.066(4) 0.074(3) -0.006(3) 0.004(2) -0.013(3)
C82 0.067(4) 0.096(5) 0.051(3) -0.004(3) 0.035(3) -0.008(4)
C21 0.040(2) 0.038(3) 0.030(2) -0.001(2) 0.0064(18) 0.009(2)
Ir1 0.02919(9) 0.02241(9) 0.02822(10) -0.00184(7) 0.00418(6) 0.00526(7)
Cl1 0.0899(10) 0.0554(8) 0.0330(6) -0.0107(6) -0.0010(6) 0.0256(8)
N2 0.0214(15) 0.0218(17) 0.0298(17) 0.0012(14) 0.0057(13) 0.0013(14)
N1 0.0253(16) 0.0236(17) 0.0284(17) 0.0020(14) 0.0053(13) -0.0005(15)
C1 0.028(2) 0.026(2) 0.0220(19) 0.0004(16) 0.0055(15) 0.0033(18)
C2 0.030(2) 0.026(2) 0.0234(19) 0.0015(17) -0.0017(16) 0.0001(18)
C4 0.034(2) 0.033(2) 0.041(2) -0.001(2) 0.0024(18) 0.008(2)
C3 0.026(2) 0.026(2) 0.027(2) -0.0018(17) 0.0012(16) 0.0019(18)
C8 0.031(2) 0.039(3) 0.046(3) 0.004(2) 0.0150(19) 0.001(2)
C7 0.046(3) 0.031(2) 0.037(2) 0.003(2) 0.0020(19) -0.005(2)
C9 0.029(2) 0.027(2) 0.037(2) 0.0064(18) 0.0037(17) -0.0034(19)
C6 0.061(3) 0.018(2) 0.048(3) 0.002(2) -0.007(2) 0.001(2)
C5 0.058(3) 0.029(3) 0.050(3) -0.005(2) -0.004(2) 0.018(2)

loop_
_atom_type_symbol
_atom_type_description
_atom_type_scat_dispersion_real
_atom_type_scat_dispersion_imag
_atom_type_scat_source
C C 0.0033 0.0016 'International Tables Vol C Tables 4.2.6.8 and 6.1.1.4'
H H 0.0000 0.0000 'International Tables Vol C Tables 4.2.6.8 and 6.1.1.4'
N N 0.0061 0.0033 'International Tables Vol C Tables 4.2.6.8 and 6.1.1.4'
Cl Cl 0.1484 0.1585 'International Tables Vol C Tables 4.2.6.8 and 6.1.1.4'
Ir Ir -1.4442 7.9887 'International Tables Vol C Tables 4.2.6.8 and 6.1.1.4'

loop_
_geom_angle_atom_site_label_1
_geom_angle_atom_site_label_2
_geom_angle_atom_site_label_3
_geom_angle
C21 C22 C23 122.1(4)
C21 C22 Ir1 69.4(2)
C23 C22 Ir1 113.2(3)
C21 C22 H22 114.7
C23 C22 H22 114.7
Ir1 C22 H22 114.7
C26 C25 C24 125.3(4)
C26 C25 Ir1 73.1(2)
C24 C25 Ir1 109.6(3)
C26 C25 H25 113.8
C24 C25 H25 113.8
Ir1 C25 H25 113.8
C25 C26 C27 125.0(4)
C25 C26 Ir1 70.1(2)
C27 C26 Ir1 112.1(3)
C25 C26 H26 113.9
C27 C26 H26 113.9
Ir1 C26 H26 113.9
C24 C23 C22 113.5(4)
C24 C23 H23A 108.9
C22 C23 H23A 108.9
C24 C23 H23B 108.9
C22 C23 H23B 108.9
H23A C23 H23B 107.7
C26 C27 C28 112.8(4)
C26 C27 H27A 109.0
C28 C27 H27A 109.0
C26 C27 H27B 109.0
C28 C27 H27B 109.0
H27A C27 H27B 107.8
C21 C28 C27 114.7(4)
C21 C28 H28A 108.6
C27 C28 H28A 108.6
C21 C28 H28B 108.6
C27 C28 H28B 108.6
H28A C28 H28B 107.6
C9 C92 H92A 109.5
C9 C92 H92B 109.5
H92A C92 H92B 109.5
C9 C92 H92C 109.5
H92A C92 H92C 109.5
H92B C92 H92C 109.5
C9 C91 H91A 109.5
C9 C91 H91B 109.5
H91A C91 H91B 109.5
C9 C91 H91C 109.5
H91A C91 H91C 109.5
H91B C91 H91C 109.5
C23 C24 C25 114.4(4)
C23 C24 H24A 108.7
C25 C24 H24A 108.7
C23 C24 H24B 108.7
C25 C24 H24B 108.7
H24A C24 H24B 107.6
C8 C81 H81A 109.5
C8 C81 H81B 109.5
H81A C81 H81B 109.5
C8 C81 H81C 109.5
H81A C81 H81C 109.5
H81B C81 H81C 109.5
C8 C82 H82A 109.5
C8 C82 H82B 109.5
H82A C82 H82B 109.5
C8 C82 H82C 109.5
H82A C82 H82C 109.5
H82B C82 H82C 109.5
C22 C21 C28 125.7(4)
C22 C21 Ir1 71.0(2)
C28 C21 Ir1 112.1(3)
C22 C21 H21 113.5
C28 C21 H21 113.5
Ir1 C21 H21 113.5
C1 Ir1 C21 92.36(15)
C1 Ir1 C22 91.38(15)
C21 Ir1 C22 39.65(16)
C1 Ir1 C25 155.83(17)
C21 Ir1 C25 96.64(16)
C22 Ir1 C25 81.58(16)
C1 Ir1 C26 167.33(16)
C21 Ir1 C26 81.38(16)
C22 Ir1 C26 90.75(16)
C25 Ir1 C26 36.76(15)
C1 Ir1 Cl1 89.79(10)
C21 Ir1 Cl1 156.44(13)
C22 Ir1 Cl1 163.76(13)
C25 Ir1 Cl1 90.81(11)
C26 Ir1 Cl1 91.65(11)
C1 N2 C3 110.6(3)
C1 N2 C9 122.1(3)
C3 N2 C9 127.0(3)
C1 N1 C2 110.2(3)
C1 N1 C8 121.8(3)
C2 N1 C8 127.7(3)
N2 C1 N1 106.1(3)
N2 C1 Ir1 129.4(3)
N1 C1 Ir1 124.5(3)
C3 C2 C7 121.5(4)
C3 C2 N1 106.4(3)
C7 C2 N1 132.1(4)
C5 C4 C3 116.5(4)
C5 C4 H4 121.8
C3 C4 H4 121.8
C2 C3 C4 121.3(4)
C2 C3 N2 106.6(3)
C4 C3 N2 132.1(4)
N1 C8 C82 110.0(3)
N1 C8 C81 111.9(4)
C82 C8 C81 113.8(4)
N1 C8 H8 106.9
C82 C8 H8 106.9
C81 C8 H8 106.9
C2 C7 C6 117.0(4)
C2 C7 H7 121.5
C6 C7 H7 121.5
N2 C9 C91 112.3(3)
N2 C9 C92 110.1(3)
C91 C9 C92 114.0(4)
N2 C9 H9 106.7
C91 C9 H9 106.7
C92 C9 H9 106.7
C5 C6 C7 121.2(4)
C5 C6 H6 119.4
C7 C6 H6 119.4
C6 C5 C4 122.5(4)
C6 C5 H5 118.7
C4 C5 H5 118.7

loop_
_geom_bond_atom_site_label_1
_geom_bond_atom_site_label_2
_geom_bond_distance
C22 C21 1.426(6)
C22 C23 1.524(6)
C22 Ir1 2.112(4)
C22 H22 0.9800
C25 C26 1.372(6)
C25 C24 1.507(6)
C25 Ir1 2.155(4)
C25 H25 0.9800
C26 C27 1.515(6)
C26 Ir1 2.194(4)
C26 H26 0.9800
C23 C24 1.482(6)
C23 H23A 0.9700
C23 H23B 0.9700
C27 C28 1.519(6)
C27 H27A 0.9700
C27 H27B 0.9700
C28 C21 1.506(6)
C28 H28A 0.9700
C28 H28B 0.9700
C92 C9 1.525(5)
C92 H92A 0.9600
C92 H92B 0.9600
C92 H92C 0.9600
C91 C9 1.506(5)
C91 H91A 0.9600
C91 H91B 0.9600
C91 H91C 0.9600
C24 H24A 0.9700
C24 H24B 0.9700
C81 C8 1.525(6)
C81 H81A 0.9600
C81 H81B 0.9600
C81 H81C 0.9600
C82 C8 1.516(5)
C82 H82A 0.9600
C82 H82B 0.9600
C82 H82C 0.9600
C21 Ir1 2.092(4)
C21 H21 0.9800
Ir1 C1 2.020(4)
Ir1 Cl1 2.3650(11)
N2 C1 1.349(5)
N2 C3 1.396(5)
N2 C9 1.479(5)
N1 C1 1.372(5)
N1 C2 1.392(5)
N1 C8 1.471(5)
C2 C3 1.383(5)
C2 C7 1.385(5)
C4 C5 1.378(6)
C4 C3 1.395(5)
C4 H4 0.9300
C8 H8 0.9800
C7 C6 1.388(6)
C7 H7 0.9300
C9 H9 0.9800
C6 C5 1.369(6)
C6 H6 0.9300
C5 H5 0.9300

loop_
_geom_torsion_atom_site_label_1
_geom_torsion_atom_site_label_2
_geom_torsion_atom_site_label_3
_geom_torsion_atom_site_label_4
_geom_torsion
C24 C25 C26 C27 -1.1(7)
Ir1 C25 C26 C27 -103.5(4)
C24 C25 C26 Ir1 102.5(4)
C21 C22 C23 C24 88.6(6)
Ir1 C22 C23 C24 9.2(6)
C25 C26 C27 C28 87.4(5)
Ir1 C26 C27 C28 6.8(5)
C26 C27 C28 C21 -24.1(6)
C22 C23 C24 C25 -26.6(7)
C26 C25 C24 C23 -52.2(7)
Ir1 C25 C24 C23 30.7(6)
C23 C22 C21 C28 -1.2(6)
Ir1 C22 C21 C28 104.0(4)
C23 C22 C21 Ir1 -105.2(4)
C27 C28 C21 C22 -51.5(6)
C27 C28 C21 Ir1 30.3(5)
C22 C21 Ir1 C1 -89.3(3)
C28 C21 Ir1 C1 148.9(3)
C28 C21 Ir1 C22 -121.7(4)
C22 C21 Ir1 C25 68.2(3)
C28 C21 Ir1 C25 -53.5(4)
C22 C21 Ir1 C26 101.7(3)
C28 C21 Ir1 C26 -20.0(3)
C22 C21 Ir1 Cl1 175.8(2)
C28 C21 Ir1 Cl1 54.1(5)
C21 C22 Ir1 C1 92.0(3)
C23 C22 Ir1 C1 -150.8(4)
C23 C22 Ir1 C21 117.2(4)
C21 C22 Ir1 C25 -111.2(3)
C23 C22 Ir1 C25 6.0(4)
C21 C22 Ir1 C26 -75.5(3)
C23 C22 Ir1 C26 41.7(4)
C21 C22 Ir1 Cl1 -174.0(3)
C23 C22 Ir1 Cl1 -56.8(6)
C26 C25 Ir1 C1 177.0(3)
C24 C25 Ir1 C1 54.9(5)
C26 C25 Ir1 C21 65.9(3)
C24 C25 Ir1 C21 -56.2(4)
C26 C25 Ir1 C22 102.7(3)
C24 C25 Ir1 C22 -19.4(3)
C24 C25 Ir1 C26 -122.2(5)
C26 C25 Ir1 Cl1 -91.7(2)
C24 C25 Ir1 Cl1 146.2(3)
C25 C26 Ir1 C1 -174.5(6)
C27 C26 Ir1 C1 -53.8(8)
C25 C26 Ir1 C21 -113.5(3)
C27 C26 Ir1 C21 7.2(3)
C25 C26 Ir1 C22 -74.8(3)
C27 C26 Ir1 C22 45.9(3)
C27 C26 Ir1 C25 120.7(4)
C25 C26 Ir1 Cl1 89.1(2)
C27 C26 Ir1 Cl1 -150.1(3)
C3 N2 C1 N1 1.3(4)
C9 N2 C1 N1 175.3(3)
C3 N2 C1 Ir1 -177.7(3)
C9 N2 C1 Ir1 -3.7(5)
C2 N1 C1 N2 -2.3(4)
C8 N1 C1 N2 -175.9(3)
C2 N1 C1 Ir1 176.7(2)
C8 N1 C1 Ir1 3.1(5)
C21 Ir1 C1 N2 -66.1(3)
C22 Ir1 C1 N2 -105.8(3)
C25 Ir1 C1 N2 -178.1(3)
C26 Ir1 C1 N2 -6.2(9)
Cl1 Ir1 C1 N2 90.4(3)
C21 Ir1 C1 N1 115.1(3)
C22 Ir1 C1 N1 75.4(3)
C25 Ir1 C1 N1 3.1(6)
C26 Ir1 C1 N1 175.0(5)
Cl1 Ir1 C1 N1 -88.4(3)
C1 N1 C2 C3 2.4(4)
C8 N1 C2 C3 175.6(3)
C1 N1 C2 C7 -177.4(4)
C8 N1 C2 C7 -4.2(7)
C7 C2 C3 C4 0.3(6)
N1 C2 C3 C4 -179.5(3)
C7 C2 C3 N2 178.3(3)
N1 C2 C3 N2 -1.5(4)
C5 C4 C3 C2 0.2(6)
C5 C4 C3 N2 -177.1(4)
C1 N2 C3 C2 0.2(4)
C9 N2 C3 C2 -173.5(3)
C1 N2 C3 C4 177.8(4)
C9 N2 C3 C4 4.1(6)
C1 N1 C8 C82 107.2(4)
C2 N1 C8 C82 -65.3(5)
C1 N1 C8 C81 -125.3(4)
C2 N1 C8 C81 62.2(5)
C3 C2 C7 C6 -0.6(6)
N1 C2 C7 C6 179.2(4)
C1 N2 C9 C91 125.0(4)
C3 N2 C9 C91 -62.0(5)
C1 N2 C9 C92 -106.8(4)
C3 N2 C9 C92 66.1(5)
C2 C7 C6 C5 0.3(6)
C7 C6 C5 C4 0.3(7)
C3 C4 C5 C6 -0.5(6)
